data_2015684
loop_
_publ_author_name
'Nygaard, Sune'
'Flood, Amar H.'
'Jeppesen, Jan O.'
'Bond, Andrew D.'

_publ_section_title
;<i>Cis</i>- and
 <i>trans</i>-bis(2-cyanoethylsulfanyl)(decane-1,10-diyldithio)tetrathiafulvalene
;
_journal_coeditor_code FA3047
_journal_issue 12
_journal_name_full 'Acta Crystallographica Section C'
_journal_page_first o677
_journal_page_last o680
_journal_paper_doi 10.1107/S0108270106041114
_journal_volume 62
_journal_year 2006
_chemical_formula_iupac 'C22 H28 N2 S8'
_chemical_formula_moiety 'C22 H28 N2 S8'
_chemical_formula_sum 'C22 H28 N2 S8'
_chemical_formula_weight 576.94
_chemical_name_common trans-(1,10-decamethylenedithio)TTF
_chemical_name_systematic 2,6-bis(2-cyanoethylsulfanyl)-3,7-(1,10-decamethylenedithio)tetrathiafulvalene
_space_group_IT_number 14
_symmetry_cell_setting monoclinic
_symmetry_space_group_name_Hall '-P 2yn'
_symmetry_space_group_name_H-M 'P 1 21/n 1'
_atom_sites_solution_hydrogens geom
_atom_sites_solution_primary direct
_atom_sites_solution_secondary difmap
_cell_angle_alpha 90.00
_cell_angle_beta 100.576(2)
_cell_angle_gamma 90.00
_cell_formula_units_Z 4
_cell_length_a 7.8916(4)
_cell_length_b 26.1798(16)
_cell_length_c 12.9931(8)
_cell_measurement_reflns_used 7137
_cell_measurement_temperature 180(2)
_cell_measurement_theta_max 25.22
_cell_measurement_theta_min 2.74
_cell_volume 2638.8(3)
_computing_cell_refinement 'SAINT (Bruker, 2003)'
_computing_data_collection 'APEX2 (Bruker--Nonius, 2004)'
_computing_data_reduction SAINT
_computing_molecular_graphics SHELXTL
_computing_publication_material SHELXTL
_computing_structure_refinement SHELXTL
_computing_structure_solution 'SHELXTL (Sheldrick, 2000)'
_diffrn_ambient_temperature 180(2)
_diffrn_measured_fraction_theta_full 0.997
_diffrn_measured_fraction_theta_max 0.930
_diffrn_measurement_device_type 'Bruker--Nonius X8APEX-II CCD'
_diffrn_measurement_method 'thin-slice \w and \f scans'
_diffrn_radiation_monochromator graphite
_diffrn_radiation_source 'fine-focus sealed tube'
_diffrn_radiation_type MoK\a
_diffrn_radiation_wavelength 0.71073
_diffrn_reflns_av_R_equivalents 0.0595
_diffrn_reflns_av_sigmaI/netI 0.0612
_diffrn_reflns_limit_h_max 8
_diffrn_reflns_limit_h_min -9
_diffrn_reflns_limit_k_max 31
_diffrn_reflns_limit_k_min -34
_diffrn_reflns_limit_l_max 16
_diffrn_reflns_limit_l_min -16
_diffrn_reflns_number 63502
_diffrn_reflns_theta_full 25.03
_diffrn_reflns_theta_max 27.92
_diffrn_reflns_theta_min 3.51
_diffrn_standards_number 0
_exptl_absorpt_coefficient_mu 0.692
_exptl_absorpt_correction_T_max 0.966
_exptl_absorpt_correction_T_min 0.817
_exptl_absorpt_correction_type multi-scan
_exptl_absorpt_process_details '(SADABS; Sheldrick, 2003)'
_exptl_crystal_colour yellow
_exptl_crystal_density_diffrn 1.452
_exptl_crystal_density_method 'not measured'
_exptl_crystal_description plate
_exptl_crystal_F_000 1208
_exptl_crystal_size_max 0.35
_exptl_crystal_size_mid 0.10
_exptl_crystal_size_min 0.05
_refine_diff_density_max 1.040
_refine_diff_density_min -0.425
_refine_ls_extinction_method none
_refine_ls_goodness_of_fit_ref 1.068
_refine_ls_hydrogen_treatment constr
_refine_ls_matrix_type full
_refine_ls_number_parameters 289
_refine_ls_number_reflns 5891
_refine_ls_number_restraints 0
_refine_ls_restrained_S_all 1.068
_refine_ls_R_factor_all 0.0765
_refine_ls_R_factor_gt 0.0391
_refine_ls_shift/su_max 0.001
_refine_ls_shift/su_mean 0.000
_refine_ls_structure_factor_coef Fsqd
_refine_ls_weighting_details 'calc w=1/[\s^2^(Fo^2^)+(0.0336P)^2^+1.4311P] where P=(Fo^2^+2Fc^2^)/3'
_refine_ls_weighting_scheme calc
_refine_ls_wR_factor_gt 0.0887
_refine_ls_wR_factor_ref 0.0992
_reflns_number_gt 3807
_reflns_number_total 5891
_reflns_threshold_expression I>2\s(I)
_cod_data_source_file fa3047.cif
_cod_data_source_block II
_cod_original_sg_symbol_H-M 'P 21/n'
_cod_database_code 2015684
_cod_database_fobs_code 2015684

loop_
_symmetry_equiv_pos_as_xyz
'x, y, z'
'-x+1/2, y+1/2, -z+1/2'
'-x, -y, -z'
'x-1/2, -y-1/2, z-1/2'

loop_
_atom_site_type_symbol
_atom_site_label
_atom_site_fract_x
_atom_site_fract_y
_atom_site_fract_z
_atom_site_U_iso_or_equiv
_atom_site_adp_type
_atom_site_calc_flag
_atom_site_refinement_flags
_atom_site_occupancy
S S1 0.54871(8) 0.71442(2) 0.43823(4) 0.02250(15) Uani d . 1
S S2 0.91156(8) 0.71349(2) 0.54241(4) 0.02222(15) Uani d . 1
S S3 0.42909(8) 0.70878(2) 0.66647(4) 0.02325(15) Uani d . 1
S S4 0.79250(7) 0.71091(2) 0.76946(4) 0.02163(15) Uani d . 1
S S5 0.63998(9) 0.69065(3) 0.22673(5) 0.03493(18) Uani d . 1
S S6 1.04179(8) 0.67736(2) 0.35142(5) 0.02763(16) Uani d . 1
S S7 0.30244(8) 0.67274(2) 0.85860(5) 0.02597(16) Uani d . 1
S S8 0.70891(8) 0.68462(3) 0.98097(5) 0.02824(17) Uani d . 1
N N1 0.1906(4) 0.54786(11) 0.1443(2) 0.0578(8) Uani d . 1
N N2 0.6905(5) 0.54588(11) 1.0771(3) 0.0860(11) Uani d . 1
C C1 0.6955(3) 0.71045(8) 0.55729(17) 0.0195(5) Uani d . 1
C C2 0.6448(3) 0.70862(8) 0.65055(17) 0.0193(5) Uani d . 1
C C3 0.7009(3) 0.69485(9) 0.36232(17) 0.0216(5) Uani d . 1
C C4 0.8667(3) 0.69231(9) 0.41115(17) 0.0210(5) Uani d . 1
C C5 0.4767(3) 0.68745(8) 0.79765(17) 0.0201(5) Uani d . 1
C C6 0.6426(3) 0.69014(9) 0.84573(16) 0.0196(5) Uani d . 1
C C7 0.4410(4) 0.65599(12) 0.2017(2) 0.0470(8) Uani d . 1
H H7A 0.3591 0.6716 0.2418 0.056 Uiso calc R 1
H H7B 0.3900 0.6584 0.1263 0.056 Uiso calc R 1
C C8 0.4658(4) 0.60191(13) 0.2311(3) 0.0530(9) Uani d . 1
H H8A 0.4818 0.5983 0.3081 0.064 Uiso calc R 1
H H8B 0.5701 0.5886 0.2080 0.064 Uiso calc R 1
C C9 0.3073(4) 0.57155(13) 0.1790(3) 0.0534(9) Uani d . 1
C C10 0.9058(3) 0.64738(11) 0.9949(2) 0.0333(6) Uani d . 1
H H10A 0.9829 0.6633 0.9520 0.040 Uiso calc R 1
H H10B 0.9650 0.6488 1.0690 0.040 Uiso calc R 1
C C11 0.8784(3) 0.59158(11) 0.9626(2) 0.0381(7) Uani d . 1
H H11A 0.8218 0.5898 0.8881 0.046 Uiso calc R 1
H H11B 0.9917 0.5744 0.9698 0.046 Uiso calc R 1
C C12 0.7732(4) 0.56499(12) 1.0261(3) 0.0526(9) Uani d . 1
C C13 1.1468(3) 0.62642(9) 0.4354(2) 0.0287(6) Uani d . 1
H H13A 1.2710 0.6264 0.4318 0.034 Uiso calc R 1
H H13B 1.1367 0.6342 0.5086 0.034 Uiso calc R 1
C C14 1.0760(3) 0.57330(9) 0.4088(2) 0.0324(6) Uani d . 1
H H14A 1.1509 0.5484 0.4531 0.039 Uiso calc R 1
H H14B 1.0829 0.5659 0.3350 0.039 Uiso calc R 1
C C15 0.8911(3) 0.56494(10) 0.42337(19) 0.0295(6) Uani d . 1
H H15A 0.8165 0.5904 0.3805 0.035 Uiso calc R 1
H H15B 0.8534 0.5306 0.3963 0.035 Uiso calc R 1
C C16 0.8636(3) 0.56897(9) 0.5358(2) 0.0277(6) Uani d . 1
H H16A 0.9332 0.5423 0.5780 0.033 Uiso calc R 1
H H16B 0.9065 0.6026 0.5643 0.033 Uiso calc R 1
C C17 0.6770(3) 0.56319(10) 0.5481(2) 0.0294(6) Uani d . 1
H H17A 0.6090 0.5915 0.5106 0.035 Uiso calc R 1
H H17B 0.6312 0.5308 0.5147 0.035 Uiso calc R 1
C C18 0.6518(3) 0.56315(9) 0.6605(2) 0.0293(6) Uani d . 1
H H18A 0.7048 0.5944 0.6952 0.035 Uiso calc R 1
H H18B 0.7137 0.5335 0.6967 0.035 Uiso calc R 1
C C19 0.4649(3) 0.56084(10) 0.6739(2) 0.0328(6) Uani d . 1
H H19A 0.4107 0.5301 0.6376 0.039 Uiso calc R 1
H H19B 0.4036 0.5911 0.6396 0.039 Uiso calc R 1
C C20 0.4414(3) 0.55928(10) 0.7877(2) 0.0308(6) Uani d . 1
H H20A 0.4793 0.5254 0.8172 0.037 Uiso calc R 1
H H20B 0.5177 0.5853 0.8275 0.037 Uiso calc R 1
C C21 0.2578(3) 0.56871(9) 0.8040(2) 0.0321(6) Uani d . 1
H H21A 0.1804 0.5439 0.7612 0.038 Uiso calc R 1
H H21B 0.2525 0.5622 0.8784 0.038 Uiso calc R 1
C C22 0.1912(3) 0.62219(9) 0.7759(2) 0.0276(6) Uani d . 1
H H22A 0.0673 0.6234 0.7801 0.033 Uiso calc R 1
H H22B 0.2012 0.6292 0.7024 0.033 Uiso calc R 1

loop_
_atom_site_aniso_label
_atom_site_aniso_U_11
_atom_site_aniso_U_22
_atom_site_aniso_U_33
_atom_site_aniso_U_12
_atom_site_aniso_U_13
_atom_site_aniso_U_23
S1 0.0215(3) 0.0317(4) 0.0144(3) 0.0013(3) 0.0035(2) 0.0025(2)
S2 0.0215(3) 0.0284(3) 0.0171(3) -0.0013(3) 0.0045(2) -0.0009(2)
S3 0.0211(3) 0.0317(4) 0.0173(3) 0.0018(3) 0.0044(2) 0.0028(3)
S4 0.0214(3) 0.0298(3) 0.0142(3) -0.0019(2) 0.0045(2) -0.0008(2)
S5 0.0345(4) 0.0556(5) 0.0147(3) -0.0066(3) 0.0047(3) -0.0047(3)
S6 0.0296(4) 0.0300(4) 0.0275(4) 0.0008(3) 0.0162(3) 0.0032(3)
S7 0.0267(4) 0.0300(4) 0.0247(3) -0.0006(3) 0.0138(3) -0.0026(3)
S8 0.0315(4) 0.0401(4) 0.0139(3) 0.0034(3) 0.0063(3) 0.0027(3)
N1 0.0485(18) 0.065(2) 0.0547(18) -0.0070(15) -0.0038(14) 0.0031(15)
N2 0.118(3) 0.0473(19) 0.111(3) -0.0008(18) 0.070(2) 0.0178(18)
C1 0.0217(13) 0.0199(12) 0.0170(12) 0.0008(10) 0.0036(10) 0.0019(10)
C2 0.0218(13) 0.0197(12) 0.0155(12) 0.0004(10) 0.0011(10) 0.0007(9)
C3 0.0297(15) 0.0224(12) 0.0140(12) -0.0036(10) 0.0070(10) 0.0011(10)
C4 0.0283(15) 0.0195(12) 0.0174(13) -0.0029(10) 0.0100(11) 0.0008(10)
C5 0.0256(14) 0.0208(12) 0.0155(12) 0.0020(10) 0.0081(10) 0.0004(10)
C6 0.0254(14) 0.0215(12) 0.0126(12) 0.0016(10) 0.0053(10) -0.0001(9)
C7 0.0443(19) 0.058(2) 0.0394(18) -0.0043(15) 0.0089(14) -0.0070(15)
C8 0.0381(19) 0.072(2) 0.048(2) 0.0126(16) 0.0056(15) 0.0001(17)
C9 0.045(2) 0.049(2) 0.072(2) -0.0044(16) 0.0233(18) -0.0114(18)
C10 0.0247(15) 0.0543(18) 0.0206(14) 0.0032(13) 0.0037(11) 0.0118(13)
C11 0.0327(17) 0.0505(19) 0.0324(16) 0.0096(13) 0.0095(13) 0.0104(13)
C12 0.064(2) 0.0389(18) 0.060(2) 0.0091(16) 0.0243(18) 0.0105(16)
C13 0.0220(14) 0.0321(15) 0.0335(15) 0.0011(11) 0.0091(11) 0.0025(12)
C14 0.0339(16) 0.0264(14) 0.0404(16) 0.0020(11) 0.0161(13) -0.0012(12)
C15 0.0312(15) 0.0247(14) 0.0349(15) -0.0019(11) 0.0120(12) -0.0029(11)
C16 0.0263(15) 0.0216(13) 0.0366(15) -0.0003(10) 0.0094(12) 0.0020(11)
C17 0.0260(15) 0.0278(14) 0.0358(16) -0.0029(11) 0.0095(11) -0.0033(12)
C18 0.0298(15) 0.0244(14) 0.0354(16) 0.0014(11) 0.0108(12) 0.0020(11)
C19 0.0310(16) 0.0343(15) 0.0355(16) -0.0035(12) 0.0123(12) -0.0088(12)
C20 0.0327(16) 0.0249(14) 0.0373(16) 0.0025(11) 0.0132(12) 0.0037(12)
C21 0.0346(16) 0.0266(14) 0.0388(16) -0.0036(12) 0.0166(12) -0.0004(12)
C22 0.0213(14) 0.0343(15) 0.0296(14) -0.0003(11) 0.0107(11) -0.0032(11)

loop_
_atom_type_symbol
_atom_type_description
_atom_type_scat_dispersion_real
_atom_type_scat_dispersion_imag
_atom_type_scat_source
C C 0.0033 0.0016 'International Tables Vol C Tables 4.2.6.8 and 6.1.1.4'
H H 0.0000 0.0000 'International Tables Vol C Tables 4.2.6.8 and 6.1.1.4'
N N 0.0061 0.0033 'International Tables Vol C Tables 4.2.6.8 and 6.1.1.4'
S S 0.1246 0.1234 'International Tables Vol C Tables 4.2.6.8 and 6.1.1.4'

loop_
_geom_angle_atom_site_label_1
_geom_angle_atom_site_label_2
_geom_angle_atom_site_label_3
_geom_angle
C1 S1 C3 93.92(11)
C1 S2 C4 93.75(11)
C2 S3 C5 94.25(11)
C2 S4 C6 94.49(11)
C3 S5 C7 106.61(13)
C4 S6 C13 101.98(11)
C5 S7 C22 103.07(11)
C6 S8 C10 103.77(11)
C2 C1 S2 123.89(18)
C2 C1 S1 122.54(18)
S2 C1 S1 113.43(12)
C1 C2 S3 124.25(18)
C1 C2 S4 122.11(18)
S3 C2 S4 113.47(13)
C4 C3 S5 122.50(18)
C4 C3 S1 116.94(18)
S5 C3 S1 119.57(14)
C3 C4 S6 125.47(18)
C3 C4 S2 116.41(18)
S6 C4 S2 117.64(13)
C6 C5 S7 125.44(17)
C6 C5 S3 116.59(17)
S7 C5 S3 117.40(13)
C5 C6 S8 123.34(17)
C5 C6 S4 116.85(17)
S8 C6 S4 118.92(13)
C8 C7 S5 111.7(2)
C8 C7 H7A 109.3
S5 C7 H7A 109.3
C8 C7 H7B 109.3
S5 C7 H7B 109.3
H7A C7 H7B 107.9
C7 C8 C9 109.0(3)
C7 C8 H8A 109.9
C9 C8 H8A 109.9
C7 C8 H8B 109.9
C9 C8 H8B 109.9
H8A C8 H8B 108.3
N1 C9 C8 177.0(4)
C11 C10 S8 114.33(18)
C11 C10 H10A 108.7
S8 C10 H10A 108.7
C11 C10 H10B 108.7
S8 C10 H10B 108.7
H10A C10 H10B 107.6
C12 C11 C10 111.7(2)
C12 C11 H11A 109.3
C10 C11 H11A 109.3
C12 C11 H11B 109.3
C10 C11 H11B 109.3
H11A C11 H11B 107.9
N2 C12 C11 177.6(4)
C14 C13 S6 115.29(19)
C14 C13 H13A 108.5
S6 C13 H13A 108.5
C14 C13 H13B 108.5
S6 C13 H13B 108.5
H13A C13 H13B 107.5
C13 C14 C15 115.2(2)
C13 C14 H14A 108.5
C15 C14 H14A 108.5
C13 C14 H14B 108.5
C15 C14 H14B 108.5
H14A C14 H14B 107.5
C16 C15 C14 114.8(2)
C16 C15 H15A 108.6
C14 C15 H15A 108.6
C16 C15 H15B 108.6
C14 C15 H15B 108.6
H15A C15 H15B 107.5
C17 C16 C15 114.0(2)
C17 C16 H16A 108.7
C15 C16 H16A 108.7
C17 C16 H16B 108.7
C15 C16 H16B 108.7
H16A C16 H16B 107.6
C18 C17 C16 113.9(2)
C18 C17 H17A 108.8
C16 C17 H17A 108.8
C18 C17 H17B 108.8
C16 C17 H17B 108.8
H17A C17 H17B 107.7
C17 C18 C19 114.5(2)
C17 C18 H18A 108.6
C19 C18 H18A 108.6
C17 C18 H18B 108.6
C19 C18 H18B 108.6
H18A C18 H18B 107.6
C18 C19 C20 114.0(2)
C18 C19 H19A 108.8
C20 C19 H19A 108.8
C18 C19 H19B 108.8
C20 C19 H19B 108.8
H19A C19 H19B 107.7
C21 C20 C19 114.8(2)
C21 C20 H20A 108.6
C19 C20 H20A 108.6
C21 C20 H20B 108.6
C19 C20 H20B 108.6
H20A C20 H20B 107.5
C22 C21 C20 114.4(2)
C22 C21 H21A 108.7
C20 C21 H21A 108.7
C22 C21 H21B 108.7
C20 C21 H21B 108.7
H21A C21 H21B 107.6
C21 C22 S7 114.83(18)
C21 C22 H22A 108.6
S7 C22 H22A 108.6
C21 C22 H22B 108.6
S7 C22 H22B 108.6
H22A C22 H22B 107.5

loop_
_geom_bond_atom_site_label_1
_geom_bond_atom_site_label_2
_geom_bond_distance
S1 C1 1.757(2)
S1 C3 1.764(2)
S2 C1 1.753(2)
S2 C4 1.766(2)
S3 C2 1.752(2)
S3 C5 1.767(2)
S4 C2 1.757(2)
S4 C6 1.763(2)
S5 C3 1.742(2)
S5 C7 1.791(3)
S6 C4 1.749(2)
S6 C13 1.823(2)
S7 C5 1.751(2)
S7 C22 1.825(2)
S8 C6 1.745(2)
S8 C10 1.815(3)
N1 C9 1.133(4)
N2 C12 1.130(4)
C1 C2 1.345(3)
C3 C4 1.346(3)
C5 C6 1.345(3)
C7 C8 1.470(4)
C7 H7A 0.990
C7 H7B 0.990
C8 C9 1.531(5)
C8 H8A 0.990
C8 H8B 0.990
C10 C11 1.524(4)
C10 H10A 0.990
C10 H10B 0.990
C11 C12 1.450(4)
C11 H11A 0.990
C11 H11B 0.990
C13 C14 1.515(3)
C13 H13A 0.990
C13 H13B 0.990
C14 C15 1.521(3)
C14 H14A 0.990
C14 H14B 0.990
C15 C16 1.519(3)
C15 H15A 0.990
C15 H15B 0.990
C16 C17 1.518(3)
C16 H16A 0.990
C16 H16B 0.990
C17 C18 1.509(4)
C17 H17A 0.990
C17 H17B 0.990
C18 C19 1.517(3)
C18 H18A 0.990
C18 H18B 0.990
C19 C20 1.524(3)
C19 H19A 0.990
C19 H19B 0.990
C20 C21 1.522(3)
C20 H20A 0.990
C20 H20B 0.990
C21 C22 1.516(3)
C21 H21A 0.990
C21 H21B 0.990
C22 H22A 0.990
C22 H22B 0.990

loop_
_geom_torsion_atom_site_label_1
_geom_torsion_atom_site_label_2
_geom_torsion_atom_site_label_3
_geom_torsion_atom_site_label_4
_geom_torsion
C4 S2 C1 C2 160.8(2)
C4 S2 C1 S1 -23.38(14)
C3 S1 C1 C2 -162.6(2)
C3 S1 C1 S2 21.52(14)
S2 C1 C2 S3 176.67(13)
S1 C1 C2 S3 1.2(3)
S2 C1 C2 S4 1.8(3)
S1 C1 C2 S4 -173.68(12)
C5 S3 C2 C1 164.1(2)
C5 S3 C2 S4 -20.68(14)
C6 S4 C2 C1 -165.4(2)
C6 S4 C2 S3 19.20(14)
C7 S5 C3 C4 143.6(2)
C7 S5 C3 S1 -48.09(19)
C1 S1 C3 C4 -10.3(2)
C1 S1 C3 S5 -179.22(15)
S5 C3 C4 S6 -7.8(3)
S1 C3 C4 S6 -176.37(13)
S5 C3 C4 S2 164.05(13)
S1 C3 C4 S2 -4.5(3)
C13 S6 C4 C3 -128.2(2)
C13 S6 C4 S2 60.02(16)
C1 S2 C4 C3 16.8(2)
C1 S2 C4 S6 -170.66(14)
C22 S7 C5 C6 -129.3(2)
C22 S7 C5 S3 59.67(16)
C2 S3 C5 C6 14.8(2)
C2 S3 C5 S7 -173.36(14)
S7 C5 C6 S8 -5.8(3)
S3 C5 C6 S8 165.34(13)
S7 C5 C6 S4 -174.83(13)
S3 C5 C6 S4 -3.7(3)
C10 S8 C6 C5 140.9(2)
C10 S8 C6 S4 -50.24(17)
C2 S4 C6 C5 -9.4(2)
C2 S4 C6 S8 -178.95(14)
C3 S5 C7 C8 -69.9(2)
S5 C7 C8 C9 -163.2(2)
C6 S8 C10 C11 -70.4(2)
S8 C10 C11 C12 -61.3(3)
C4 S6 C13 C14 85.4(2)
S6 C13 C14 C15 -65.2(3)
C13 C14 C15 C16 -64.8(3)
C14 C15 C16 C17 177.1(2)
C15 C16 C17 C18 175.5(2)
C16 C17 C18 C19 176.2(2)
C17 C18 C19 C20 178.3(2)
C18 C19 C20 C21 167.2(2)
C19 C20 C21 C22 -66.3(3)
C20 C21 C22 S7 -65.7(3)
C5 S7 C22 C21 86.8(2)

loop_
_cod_related_entry_id
_cod_related_entry_database
_cod_related_entry_code
1 ChemSpider 21180767
